data_1571049
loop_
_publ_author_name
'Kn&#xfc;pfer, Christian'
'Klerner, Lukas'
'Mai, Jonathan'
'Langer, Jens'
'Harder, Sjoerd'

_publ_section_title
;
 s-Block metal complexes of superbulky
 (<sup><i>t</i></sup>Bu<sub>3</sub>Si)<sub>2</sub>N<sup>-</sup>: a new
 weakly coordinating anion?
;
_journal_issue 12
_journal_name_full 'Chemical science'
_journal_page_first 4386
_journal_page_last 4395
_journal_paper_doi 10.1039/d3sc06896j
_journal_volume 15
_journal_year 2024
_chemical_formula_moiety '2(C12 H27 N0.5 Si), C16 H32 Li O8'
_chemical_formula_sum 'C40 H86 Li N O8 Si2'
_chemical_formula_weight 772.21
_space_group_crystal_system monoclinic
_space_group_IT_number 15
_space_group_name_Hall '-C 2yc'
_space_group_name_H-M_alt 'C 1 2/c 1'
_atom_sites_solution_hydrogens geom
_atom_sites_solution_primary dual
_audit_creation_date 2023-12-14
_audit_creation_method
;
Olex2 1.5
(compiled 2023.08.24 svn.re1ec1418 for OlexSys, GUI svn.r6817)
;
_audit_update_record
;
2023-12-22 deposited with the CCDC.	2024-02-20 downloaded from the CCDC.
;
_cell_angle_alpha 90
_cell_angle_beta 90.741(2)
_cell_angle_gamma 90
_cell_formula_units_Z 8
_cell_length_a 20.1279(3)
_cell_length_b 26.8869(4)
_cell_length_c 17.1171(3)
_cell_measurement_reflns_used 9404
_cell_measurement_temperature 100.0(4)
_cell_measurement_theta_max 71.7430
_cell_measurement_theta_min 3.2610
_cell_volume 9262.6(3)
_computing_cell_refinement 'CrysAlisPro 1.171.40.84a (Rigaku OD, 2020)'
_computing_data_collection 'CrysAlisPro 1.171.40.84a (Rigaku OD, 2020)'
_computing_data_reduction 'CrysAlisPro 1.171.40.84a (Rigaku OD, 2020)'
_computing_molecular_graphics 'Olex2 1.5 (Dolomanov et al., 2009)'
_computing_publication_material 'Olex2 1.5 (Dolomanov et al., 2009)'
_computing_structure_refinement 'SHELXL 2018/3 (Sheldrick, 2015)'
_computing_structure_solution 'SHELXT 2018/2 (Sheldrick, 2018)'
_diffrn_ambient_environment N~2~
_diffrn_ambient_temperature 100.0(4)
_diffrn_detector 'CCD plate'
_diffrn_detector_area_resol_mean 5.2903
_diffrn_detector_type AtlasS2
_diffrn_measured_fraction_theta_full 0.994
_diffrn_measured_fraction_theta_max 0.966
_diffrn_measurement_details
;
List of Runs (angles in degrees, time in seconds):

  # Type    Start    End  Width  t~exp~   \w     \q     \k     \f   Frames
#--------------------------------------------------------------------------
  1  \w   -115.00 -21.00   1.00    4.00    --  -40.61 -38.00 150.00   94
  2  \w      9.00  76.00   1.00    4.00    --   40.61 -99.00-180.00   67
  3  \w     27.00  80.00   1.00    4.00    --   40.61-125.00  90.00   53
  4  \w     88.00 178.00   1.00   16.00    --  104.57  45.00 120.00   90
  5  \w    103.00 178.00   1.00   16.00    --  104.57  77.00  30.00   75
  6  \w     38.00 121.00   1.00   16.00    --  104.57 -45.00 -30.00   83
  7  \w     78.00 175.00   1.00   16.00    --  104.57  61.00   0.00   97
  8  \w    111.00 178.00   1.00   16.00    --  104.57  77.00  60.00   67
;
_diffrn_measurement_device 'four-circle diffractometer'
_diffrn_measurement_device_type 'SuperNova, Dual, Cu at home/near, AtlasS2'
_diffrn_measurement_method '\w scans'
_diffrn_orient_matrix_type 'CrysAlisPro convention (1999,Acta A55,543-557)'
_diffrn_orient_matrix_UB_11 -0.0574824000
_diffrn_orient_matrix_UB_12 0.0282840000
_diffrn_orient_matrix_UB_13 0.0385916000
_diffrn_orient_matrix_UB_21 -0.0050393000
_diffrn_orient_matrix_UB_22 0.0346597000
_diffrn_orient_matrix_UB_23 -0.0715390000
_diffrn_orient_matrix_UB_31 -0.0502797000
_diffrn_orient_matrix_UB_32 -0.0357785000
_diffrn_orient_matrix_UB_33 -0.0387375000
_diffrn_radiation_monochromator mirror
_diffrn_radiation_probe x-ray
_diffrn_radiation_type 'Cu K\a'
_diffrn_radiation_wavelength 1.54184
_diffrn_reflns_av_R_equivalents 0.0253
_diffrn_reflns_av_unetI/netI 0.0308
_diffrn_reflns_Laue_measured_fraction_full 0.994
_diffrn_reflns_Laue_measured_fraction_max 0.966
_diffrn_reflns_limit_h_max 24
_diffrn_reflns_limit_h_min -24
_diffrn_reflns_limit_k_max 22
_diffrn_reflns_limit_k_min -31
_diffrn_reflns_limit_l_max 20
_diffrn_reflns_limit_l_min -18
_diffrn_reflns_number 16992
_diffrn_reflns_point_group_measured_fraction_full 0.994
_diffrn_reflns_point_group_measured_fraction_max 0.966
_diffrn_reflns_theta_full 67.684
_diffrn_reflns_theta_max 72.337
_diffrn_reflns_theta_min 3.287
_diffrn_source 'micro-focus sealed X-ray tube'
_diffrn_source_type 'SuperNova (Cu) X-ray Source'
_exptl_absorpt_coefficient_mu 1.054
_exptl_absorpt_correction_T_max 1.000
_exptl_absorpt_correction_T_min 0.329
_exptl_absorpt_correction_type gaussian
_exptl_absorpt_process_details
;
CrysAlisPro 1.171.40.84a (Rigaku Oxford Diffraction, 2020)
Numerical absorption correction based on gaussian integration over
a multifaceted crystal model
Empirical absorption correction using spherical harmonics,
implemented in SCALE3 ABSPACK scaling algorithm.
;
_exptl_crystal_colour 'clear colourless'
_exptl_crystal_colour_lustre clear
_exptl_crystal_colour_primary colourless
_exptl_crystal_density_diffrn 1.107
_exptl_crystal_description block
_exptl_crystal_F_000 3424
_exptl_crystal_size_max 0.529
_exptl_crystal_size_mid 0.275
_exptl_crystal_size_min 0.178
_refine_diff_density_max 0.613
_refine_diff_density_min -0.271
_refine_diff_density_rms 0.059
_refine_ls_extinction_method none
_refine_ls_goodness_of_fit_ref 1.091
_refine_ls_hydrogen_treatment constr
_refine_ls_matrix_type full
_refine_ls_number_parameters 706
_refine_ls_number_reflns 8855
_refine_ls_number_restraints 2200
_refine_ls_restrained_S_all 1.001
_refine_ls_R_factor_all 0.0620
_refine_ls_R_factor_gt 0.0562
_refine_ls_shift/su_max 0.001
_refine_ls_shift/su_mean 0.000
_refine_ls_structure_factor_coef Fsqd
_refine_ls_weighting_details 'w=1/[\s^2^(Fo^2^)+(0.0780P)^2^+13.0434P] where P=(Fo^2^+2Fc^2^)/3'
_refine_ls_weighting_scheme calc
_refine_ls_wR_factor_gt 0.1518
_refine_ls_wR_factor_ref 0.1566
_reflns_Friedel_coverage 0.000
_reflns_number_gt 7908
_reflns_number_total 8855
_reflns_threshold_expression 'I > 2\s(I)'
_cod_data_source_file d3sc06896j2.cif
_cod_data_source_block hasj211125b
_cod_depositor_comments 'Adding full bibliography for 1571041--1571052.cif.'
_cod_database_code 1571049
_shelx_shelxl_version_number 2018/3
_chemical_oxdiff_formula C40H86LiNO8Si2
_shelx_space_group_comment
;
The symmetry employed for this shelxl refinement is uniquely defined
by the following loop, which should always be used as a source of
symmetry information in preference to the above space-group names.
They are only intended as comments.
;
_olex2_refinement_description
;
1. Fixed Uiso
 At 1.2 times of:
  All C(H,H) groups
 At 1.5 times of:
  All C(H,H,H) groups
2. Restrained distances
 O7A-C36A \\sim O7-C36 \\sim O7A-C37A \\sim O7-C37 \\sim O8A-C38A \\sim O8-C38
\\sim O8A-C39A \\sim O8-C39
 \\sim O5A-C40A \\sim O5-C40 \\sim O5A-C33A \\sim O5-C33 \\sim O6A-C34A \\sim
O6A-C35A \\sim O6-C34 \\sim O6-
 C35 \\sim O1-C25 \\sim O1A-C25A \\sim O2-C26 \\sim O2A-C26A \\sim O2-C27 \\sim
O2A-C27A \\sim O3-C28 \\sim O3A-
 C28A \\sim O3A-C29A \\sim O3-C29 \\sim O4A-C30A \\sim O4-C30 \\sim O4A-C31A
\\sim O4-C31 \\sim O1A-C32A ~
 O1-C32
 with sigma of 0.02
 C27-C28 \\sim C27A-C28A \\sim C29-C30 \\sim C29A-C30A \\sim C31A-C32A \\sim
C31-C32 \\sim C25A-C26A ~
 C25-C26 \\sim C36A-C35A \\sim C36-C35 \\sim C34-C33 \\sim C34A-C33A \\sim
C40-C39 \\sim C40A-C39A ~
 C38-C37 \\sim C37A-C38A
 with sigma of 0.02
3. Uiso/Uaniso restraints and constraints
O1A \\sim O2A \\sim O3A \\sim O4A \\sim O5A \\sim O6A \\sim O7A \\sim O8A \\sim
C25A \\sim C26A \\sim C27A \\sim C28A \\sim C29A \\sim C30A \\sim C31A \\sim
C32A \\sim C33A \\sim C34A \\sim C35A \\sim C36A \\sim C37A \\sim C38A \\sim
C39A \\sim C40A \\sim O1 \\sim O2 \\sim O3 \\sim O4 \\sim O5 \\sim O6 \\sim O7
\\sim O8 \\sim C25 \\sim C26 \\sim C27 \\sim C28 \\sim C29 \\sim C30 \\sim C31
\\sim C32 \\sim C33 \\sim C34 \\sim C35 \\sim C36 \\sim C37 \\sim C38 \\sim C39
\\sim C40: within 3A with sigma of 0.02 and sigma for terminal atoms of 0.04
within 3A
4. Others
 Sof(O5A)=Sof(O6A)=Sof(O7A)=Sof(O8A)=Sof(C33A)=Sof(H33a)=Sof(H33b)=Sof(C34A)=
 Sof(H34a)=Sof(H34b)=Sof(C35A)=Sof(H35a)=Sof(H35b)=Sof(C36A)=Sof(H36a)=
 Sof(H36b)=Sof(C37A)=Sof(H37a)=Sof(H37b)=Sof(C38A)=Sof(H38a)=Sof(H38b)=
 Sof(C39A)=Sof(H39a)=Sof(H39b)=Sof(C40A)=Sof(H40a)=Sof(H40b)=1-FVAR(1)
 Sof(O5)=Sof(O6)=Sof(O7)=Sof(O8)=Sof(C33)=Sof(H33c)=Sof(H33d)=Sof(C34)=
 Sof(H34c)=Sof(H34d)=Sof(C35)=Sof(H35c)=Sof(H35d)=Sof(C36)=Sof(H36c)=Sof(H36d)=
 Sof(C37)=Sof(H37c)=Sof(H37d)=Sof(C38)=Sof(H38c)=Sof(H38d)=Sof(C39)=Sof(H39c)=
 Sof(H39d)=Sof(C40)=Sof(H40c)=Sof(H40d)=FVAR(1)
 Sof(O1A)=Sof(O2A)=Sof(O3A)=Sof(O4A)=Sof(C25A)=Sof(H25a)=Sof(H25b)=Sof(C26A)=
 Sof(H26a)=Sof(H26b)=Sof(C27A)=Sof(H27a)=Sof(H27b)=Sof(C28A)=Sof(H28a)=
 Sof(H28b)=Sof(C29A)=Sof(H29a)=Sof(H29b)=Sof(C30A)=Sof(H30a)=Sof(H30b)=
 Sof(C31A)=Sof(H31a)=Sof(H31b)=Sof(C32A)=Sof(H32a)=Sof(H32b)=1-FVAR(2)
 Sof(O1)=Sof(O2)=Sof(O3)=Sof(O4)=Sof(C25)=Sof(H25c)=Sof(H25d)=Sof(C26)=
 Sof(H26c)=Sof(H26d)=Sof(C27)=Sof(H27c)=Sof(H27d)=Sof(C28)=Sof(H28c)=Sof(H28d)=
 Sof(C29)=Sof(H29c)=Sof(H29d)=Sof(C30)=Sof(H30c)=Sof(H30d)=Sof(C31)=Sof(H31c)=
 Sof(H31d)=Sof(C32)=Sof(H32c)=Sof(H32d)=FVAR(2)
5.a Secondary CH2 refined with riding coordinates:
 C25A(H25a,H25b), C26A(H26a,H26b), C27A(H27a,H27b), C28A(H28a,H28b), C29A(H29a,
 H29b), C30A(H30a,H30b), C31A(H31a,H31b), C32A(H32a,H32b), C33A(H33a,H33b),
 C34A(H34a,H34b), C35A(H35a,H35b), C36A(H36a,H36b), C37A(H37a,H37b), C38A(H38a,
 H38b), C39A(H39a,H39b), C40A(H40a,H40b), C25(H25c,H25d), C26(H26c,H26d),
 C27(H27c,H27d), C28(H28c,H28d), C29(H29c,H29d), C30(H30c,H30d), C31(H31c,H31d),
  C32(H32c,H32d), C33(H33c,H33d), C34(H34c,H34d), C35(H35c,H35d), C36(H36c,
 H36d), C37(H37c,H37d), C38(H38c,H38d), C39(H39c,H39d), C40(H40c,H40d)
5.b Idealised Me refined as rotating group:
 C2(H2a,H2b,H2c), C3(H3a,H3b,H3c), C4(H4a,H4b,H4c), C6(H6a,H6b,H6c), C7(H7a,
 H7b,H7c), C8(H8a,H8b,H8c), C10(H10a,H10b,H10c), C11(H11a,H11b,H11c), C12(H12a,
 H12b,H12c), C14(H14a,H14b,H14c), C15(H15a,H15b,H15c), C16(H16a,H16b,H16c),
 C18(H18a,H18b,H18c), C19(H19a,H19b,H19c), C20(H20a,H20b,H20c), C22(H22a,H22b,
 H22c), C23(H23a,H23b,H23c), C24(H24a,H24b,H24c)
;
_olex2_date_sample_data_collection 2021-11-25
_olex2_submission_special_instructions 'No special instructions were received'
_oxdiff_exptl_absorpt_empirical_details
;
Empirical correction (ABSPACK) includes:
- Absorption correction using spherical harmonics
- Frame scaling
;
_oxdiff_exptl_absorpt_empirical_full_max 1.280
_oxdiff_exptl_absorpt_empirical_full_min 0.748

loop_
_space_group_symop_operation_xyz
'x, y, z'
'-x, y, -z+1/2'
'x+1/2, y+1/2, z'
'-x+1/2, y+1/2, -z+1/2'
'-x, -y, -z'
'x, -y, z-1/2'
'-x+1/2, -y+1/2, -z'
'x+1/2, -y+1/2, z-1/2'

loop_
_atom_site_label
_atom_site_type_symbol
_atom_site_fract_x
_atom_site_fract_y
_atom_site_fract_z
_atom_site_U_iso_or_equiv
_atom_site_adp_type
_atom_site_occupancy
_atom_site_site_symmetry_order
_atom_site_calc_flag
_atom_site_refinement_flags_posn
_atom_site_refinement_flags_adp
_atom_site_refinement_flags_occupancy
_atom_site_disorder_assembly
_atom_site_disorder_group
Si1 Si 0.95005(3) 0.36092(2) 0.67301(3) 0.01883(14) Uani 1 1 d . . . . .
N1 N 1.000000 0.36139(8) 0.750000 0.0193(5) Uani 1 2 d S T P . .
C1 C 0.95731(11) 0.29805(8) 0.61420(12) 0.0283(4) Uani 1 1 d . . . . .
C2 C 0.92559(13) 0.25566(8) 0.66114(15) 0.0376(5) Uani 1 1 d . . . . .
H2A H 0.945883 0.254328 0.713449 0.056 Uiso 1 1 calc R U . . .
H2B H 0.932898 0.223973 0.634293 0.056 Uiso 1 1 calc R U . . .
H2C H 0.877761 0.261667 0.665589 0.056 Uiso 1 1 calc R U . . .
C3 C 1.02997(12) 0.28313(9) 0.60351(13) 0.0335(5) Uani 1 1 d . . . . .
H3A H 1.052626 0.308600 0.572739 0.050 Uiso 1 1 calc R U . . .
H3B H 1.032025 0.251161 0.576158 0.050 Uiso 1 1 calc R U . . .
H3C H 1.051819 0.280085 0.654787 0.050 Uiso 1 1 calc R U . . .
C4 C 0.92413(13) 0.29776(10) 0.53277(14) 0.0398(6) Uani 1 1 d . . . . .
H4A H 0.878152 0.309379 0.536849 0.060 Uiso 1 1 calc R U . . .
H4B H 0.924455 0.263876 0.511698 0.060 Uiso 1 1 calc R U . . .
H4C H 0.948628 0.319855 0.497878 0.060 Uiso 1 1 calc R U . . .
C5 C 0.97018(11) 0.41623(8) 0.60112(12) 0.0266(4) Uani 1 1 d . . . . .
C6 C 1.03335(13) 0.40513(10) 0.55527(14) 0.0369(5) Uani 1 1 d . . . . .
H6A H 1.069485 0.396551 0.591753 0.055 Uiso 1 1 calc R U . . .
H6B H 1.045838 0.434566 0.525044 0.055 Uiso 1 1 calc R U . . .
H6C H 1.025142 0.377186 0.519682 0.055 Uiso 1 1 calc R U . . .
C7 C 0.91536(12) 0.42843(9) 0.54041(13) 0.0339(5) Uani 1 1 d . . . . .
H7A H 0.903581 0.398248 0.511273 0.051 Uiso 1 1 calc R U . . .
H7B H 0.931571 0.453753 0.504163 0.051 Uiso 1 1 calc R U . . .
H7C H 0.876058 0.441040 0.567208 0.051 Uiso 1 1 calc R U . . .
C8 C 0.98437(12) 0.46409(8) 0.64663(13) 0.0317(5) Uani 1 1 d . . . . .
H8A H 0.944816 0.473659 0.675843 0.048 Uiso 1 1 calc R U . . .
H8B H 0.995820 0.490709 0.610081 0.048 Uiso 1 1 calc R U . . .
H8C H 1.021559 0.458574 0.683117 0.048 Uiso 1 1 calc R U . . .
C9 C 0.85615(10) 0.36814(8) 0.70374(14) 0.0284(4) Uani 1 1 d . . . . .
C10 C 0.80242(12) 0.35569(10) 0.64217(16) 0.0390(6) Uani 1 1 d . . . . .
H10A H 0.808761 0.376452 0.595806 0.058 Uiso 1 1 calc R U . . .
H10B H 0.758416 0.362143 0.663828 0.058 Uiso 1 1 calc R U . . .
H10C H 0.805819 0.320537 0.627623 0.058 Uiso 1 1 calc R U . . .
C11 C 0.84418(11) 0.42175(9) 0.73108(14) 0.0336(5) Uani 1 1 d . . . . .
H11A H 0.879154 0.431394 0.768460 0.050 Uiso 1 1 calc R U . . .
H11B H 0.800831 0.423887 0.756274 0.050 Uiso 1 1 calc R U . . .
H11C H 0.844929 0.444171 0.685971 0.050 Uiso 1 1 calc R U . . .
C12 C 0.84197(11) 0.33604(9) 0.77630(15) 0.0358(5) Uani 1 1 d . . . . .
H12A H 0.845946 0.300772 0.762685 0.054 Uiso 1 1 calc R U . . .
H12B H 0.796869 0.342786 0.794435 0.054 Uiso 1 1 calc R U . . .
H12C H 0.874068 0.344163 0.817906 0.054 Uiso 1 1 calc R U . . .
Si2 Si 0.53163(3) 0.62058(2) 0.33948(3) 0.01956(14) Uani 1 1 d . . . . .
N2 N 0.500000 0.62020(8) 0.250000 0.0205(5) Uani 1 2 d S T P . .
C13 C 0.59599(11) 0.56608(8) 0.35521(12) 0.0283(4) Uani 1 1 d . . . . .
C14 C 0.66119(12) 0.57737(10) 0.31258(14) 0.0361(5) Uani 1 1 d . . . . .
H14A H 0.651501 0.584025 0.257309 0.054 Uiso 1 1 calc R U . . .
H14B H 0.691042 0.548686 0.317055 0.054 Uiso 1 1 calc R U . . .
H14C H 0.682515 0.606571 0.336247 0.054 Uiso 1 1 calc R U . . .
C15 C 0.56928(13) 0.51809(8) 0.31738(13) 0.0338(5) Uani 1 1 d . . . . .
H15A H 0.530523 0.506410 0.346201 0.051 Uiso 1 1 calc R U . . .
H15B H 0.603946 0.492507 0.318834 0.051 Uiso 1 1 calc R U . . .
H15C H 0.556331 0.524779 0.263001 0.051 Uiso 1 1 calc R U . . .
C16 C 0.61511(12) 0.55402(9) 0.44058(13) 0.0320(5) Uani 1 1 d . . . . .
H16A H 0.632266 0.584063 0.466214 0.048 Uiso 1 1 calc R U . . .
H16B H 0.649407 0.528144 0.441580 0.048 Uiso 1 1 calc R U . . .
H16C H 0.575831 0.542173 0.468232 0.048 Uiso 1 1 calc R U . . .
C17 C 0.46176(11) 0.61320(8) 0.41892(12) 0.0250(4) Uani 1 1 d . . . . .
C18 C 0.43681(12) 0.55900(9) 0.41815(13) 0.0336(5) Uani 1 1 d . . . . .
H18A H 0.425164 0.549308 0.364506 0.050 Uiso 1 1 calc R U . . .
H18B H 0.397512 0.556188 0.451074 0.050 Uiso 1 1 calc R U . . .
H18C H 0.471876 0.537041 0.438381 0.050 Uiso 1 1 calc R U . . .
C19 C 0.48159(12) 0.62544(9) 0.50392(12) 0.0320(5) Uani 1 1 d . . . . .
H19A H 0.520153 0.605323 0.519463 0.048 Uiso 1 1 calc R U . . .
H19B H 0.444348 0.617989 0.538328 0.048 Uiso 1 1 calc R U . . .
H19C H 0.492898 0.660801 0.508083 0.048 Uiso 1 1 calc R U . . .
C20 C 0.40142(11) 0.64508(9) 0.39680(13) 0.0319(5) Uani 1 1 d . . . . .
H20A H 0.413333 0.680353 0.400501 0.048 Uiso 1 1 calc R U . . .
H20B H 0.365009 0.637952 0.432582 0.048 Uiso 1 1 calc R U . . .
H20C H 0.387261 0.637365 0.343168 0.048 Uiso 1 1 calc R U . . .
C21 C 0.57879(11) 0.68342(8) 0.36217(12) 0.0266(4) Uani 1 1 d . . . . .
C22 C 0.62499(13) 0.68337(9) 0.43455(13) 0.0356(5) Uani 1 1 d . . . . .
H22A H 0.600101 0.672415 0.480276 0.053 Uiso 1 1 calc R U . . .
H22B H 0.642057 0.717047 0.443598 0.053 Uiso 1 1 calc R U . . .
H22C H 0.662211 0.660628 0.425858 0.053 Uiso 1 1 calc R U . . .
C23 C 0.52864(12) 0.72599(8) 0.37396(13) 0.0320(5) Uani 1 1 d . . . . .
H23A H 0.498646 0.727933 0.328507 0.048 Uiso 1 1 calc R U . . .
H23B H 0.552625 0.757518 0.379858 0.048 Uiso 1 1 calc R U . . .
H23C H 0.502764 0.719603 0.421016 0.048 Uiso 1 1 calc R U . . .
C24 C 0.62042(11) 0.69929(8) 0.29183(13) 0.0314(5) Uani 1 1 d . . . . .
H24A H 0.655918 0.674978 0.283605 0.047 Uiso 1 1 calc R U . . .
H24B H 0.639979 0.732078 0.301945 0.047 Uiso 1 1 calc R U . . .
H24C H 0.591904 0.700944 0.245053 0.047 Uiso 1 1 calc R U . . .
Li1 Li 0.7630(2) 0.62377(13) 0.7441(2) 0.0298(8) Uani 1 1 d . . . . .
O1A O 0.8828(9) 0.6064(7) 0.7558(10) 0.036(2) Uani 0.28(2) 1 d D U P A 2
O2A O 0.7806(9) 0.5566(9) 0.8238(14) 0.035(3) Uani 0.28(2) 1 d D U P A 2
O3A O 0.7089(14) 0.6416(7) 0.8636(15) 0.032(2) Uani 0.28(2) 1 d D U P A 2
O4A O 0.8138(9) 0.6910(10) 0.7947(13) 0.037(3) Uani 0.28(2) 1 d D U P A 2
O5A O 0.7998(8) 0.5730(6) 0.6442(9) 0.045(3) Uani 0.142(3) 1 d D U P A 2
O6A O 0.6789(8) 0.5674(6) 0.7156(9) 0.040(3) Uani 0.142(3) 1 d D U P A 2
O7A O 0.6746(8) 0.6676(6) 0.7117(9) 0.043(3) Uani 0.142(3) 1 d D U P A 2
O8A O 0.7966(9) 0.6741(6) 0.6385(10) 0.045(3) Uani 0.142(3) 1 d D U P A 2
C25A C 0.9006(11) 0.5709(8) 0.8130(11) 0.036(3) Uani 0.28(2) 1 d D U P A 2
H25A H 0.904872 0.586244 0.865357 0.044 Uiso 0.28(2) 1 calc R U P A 2
H25B H 0.942830 0.554115 0.799977 0.044 Uiso 0.28(2) 1 calc R U P A 2
C26A C 0.8442(10) 0.5359(9) 0.8093(17) 0.034(3) Uani 0.28(2) 1 d D U P A 2
H26A H 0.843146 0.520475 0.756773 0.041 Uiso 0.28(2) 1 calc R U P A 2
H26B H 0.852494 0.509034 0.847731 0.041 Uiso 0.28(2) 1 calc R U P A 2
C27A C 0.7635(12) 0.5641(13) 0.9030(15) 0.036(3) Uani 0.28(2) 1 d D U P A 2
H27A H 0.800367 0.580905 0.931407 0.043 Uiso 0.28(2) 1 calc R U P A 2
H27B H 0.754883 0.531818 0.928653 0.043 Uiso 0.28(2) 1 calc R U P A 2
C28A C 0.7029(14) 0.5956(8) 0.9042(17) 0.032(3) Uani 0.28(2) 1 d D U P A 2
H28A H 0.665518 0.576569 0.880773 0.039 Uiso 0.28(2) 1 calc R U P A 2
H28B H 0.691616 0.602634 0.959247 0.039 Uiso 0.28(2) 1 calc R U P A 2
C29A C 0.7376(13) 0.6821(8) 0.9045(13) 0.034(3) Uani 0.28(2) 1 d D U P A 2
H29A H 0.771396 0.670071 0.942553 0.041 Uiso 0.28(2) 1 calc R U P A 2
H29B H 0.703057 0.700550 0.933228 0.041 Uiso 0.28(2) 1 calc R U P A 2
C30A C 0.7688(11) 0.7148(9) 0.8459(13) 0.034(3) Uani 0.28(2) 1 d D U P A 2
H30A H 0.733144 0.730461 0.814031 0.041 Uiso 0.28(2) 1 calc R U P A 2
H30B H 0.792784 0.741720 0.873820 0.041 Uiso 0.28(2) 1 calc R U P A 2
C31A C 0.8787(10) 0.6852(8) 0.8250(12) 0.035(3) Uani 0.28(2) 1 d D U P A 2
H31A H 0.877803 0.669376 0.877219 0.042 Uiso 0.28(2) 1 calc R U P A 2
H31B H 0.901147 0.717876 0.829761 0.042 Uiso 0.28(2) 1 calc R U P A 2
C32A C 0.9131(9) 0.6533(8) 0.7689(11) 0.037(3) Uani 0.28(2) 1 d D U P A 2
H32A H 0.915597 0.671106 0.718376 0.044 Uiso 0.28(2) 1 calc R U P A 2
H32B H 0.959155 0.647823 0.787946 0.044 Uiso 0.28(2) 1 calc R U P A 2
C33A C 0.7507(9) 0.5426(7) 0.6078(11) 0.043(3) Uani 0.142(3) 1 d D U P A 2
H33A H 0.771367 0.512896 0.584188 0.052 Uiso 0.142(3) 1 calc R U P A 2
H33B H 0.727050 0.561423 0.566146 0.052 Uiso 0.142(3) 1 calc R U P A 2
C34A C 0.7029(12) 0.5275(8) 0.6711(14) 0.039(4) Uani 0.142(3) 1 d D U P A 2
H34A H 0.664725 0.510020 0.646623 0.047 Uiso 0.142(3) 1 calc R U P A 2
H34B H 0.725638 0.503694 0.706607 0.047 Uiso 0.142(3) 1 calc R U P A 2
C35A C 0.6214(8) 0.5889(6) 0.6809(10) 0.040(3) Uani 0.142(3) 1 d D U P A 2
H35A H 0.581564 0.568844 0.692967 0.047 Uiso 0.142(3) 1 calc R U P A 2
H35B H 0.626008 0.590665 0.623465 0.047 Uiso 0.142(3) 1 calc R U P A 2
C36A C 0.6155(9) 0.6401(6) 0.7149(13) 0.035(3) Uani 0.142(3) 1 d D U P A 2
H36A H 0.580085 0.658397 0.686266 0.042 Uiso 0.142(3) 1 calc R U P A 2
H36B H 0.601832 0.637283 0.770108 0.042 Uiso 0.142(3) 1 calc R U P A 2
C37A C 0.6735(9) 0.6900(7) 0.6368(10) 0.044(3) Uani 0.142(3) 1 d D U P A 2
H37A H 0.641201 0.717699 0.634118 0.053 Uiso 0.142(3) 1 calc R U P A 2
H37B H 0.662560 0.665418 0.595491 0.053 Uiso 0.142(3) 1 calc R U P A 2
C38A C 0.7441(8) 0.7087(8) 0.6295(15) 0.041(3) Uani 0.142(3) 1 d D U P A 2
H38A H 0.748267 0.724229 0.577401 0.049 Uiso 0.142(3) 1 calc R U P A 2
H38B H 0.750865 0.735243 0.668822 0.049 Uiso 0.142(3) 1 calc R U P A 2
C39A C 0.8066(11) 0.6504(7) 0.5659(10) 0.048(3) Uani 0.142(3) 1 d D U P A 2
H39A H 0.837821 0.669676 0.533375 0.057 Uiso 0.142(3) 1 calc R U P A 2
H39B H 0.764150 0.646300 0.536850 0.057 Uiso 0.142(3) 1 calc R U P A 2
C40A C 0.8360(13) 0.6004(7) 0.5886(14) 0.040(3) Uani 0.142(3) 1 d D U P A 2
H40A H 0.839917 0.580029 0.540743 0.048 Uiso 0.142(3) 1 calc R U P A 2
H40B H 0.881424 0.605966 0.609585 0.048 Uiso 0.142(3) 1 calc R U P A 2
O1 O 0.8944(3) 0.6201(3) 0.7600(3) 0.0323(11) Uani 0.72(2) 1 d D U P A 1
O2 O 0.7951(4) 0.5605(3) 0.8209(5) 0.0318(11) Uani 0.72(2) 1 d D U P A 1
O3 O 0.7074(5) 0.6320(3) 0.8685(6) 0.0343(13) Uani 0.72(2) 1 d D U P A 1
O4 O 0.8023(3) 0.6923(3) 0.8063(4) 0.0258(10) Uani 0.72(2) 1 d D U P A 1
O5 O 0.77979(13) 0.55657(9) 0.65009(14) 0.0371(6) Uani 0.858(3) 1 d D U P A 1
O6 O 0.66355(12) 0.58568(8) 0.72218(13) 0.0295(5) Uani 0.858(3) 1 d D U P A 1
O7 O 0.68622(12) 0.68432(8) 0.69805(14) 0.0298(5) Uani 0.858(3) 1 d D U P A 1
O8 O 0.80303(13) 0.65597(9) 0.62816(14) 0.0321(5) Uani 0.858(3) 1 d D U P A 1
C25 C 0.9110(4) 0.5841(3) 0.8172(4) 0.0337(13) Uani 0.72(2) 1 d D U P A 1
H25C H 0.908981 0.598834 0.870101 0.040 Uiso 0.72(2) 1 calc R U P A 1
H25D H 0.956527 0.571401 0.808895 0.040 Uiso 0.72(2) 1 calc R U P A 1
C26 C 0.8618(4) 0.5428(3) 0.8093(6) 0.0328(15) Uani 0.72(2) 1 d D U P A 1
H26C H 0.865042 0.527876 0.756642 0.039 Uiso 0.72(2) 1 calc R U P A 1
H26D H 0.872200 0.516659 0.848286 0.039 Uiso 0.72(2) 1 calc R U P A 1
C27 C 0.7774(4) 0.5620(5) 0.9007(6) 0.0363(14) Uani 0.72(2) 1 d D U P A 1
H27C H 0.809545 0.582583 0.930670 0.044 Uiso 0.72(2) 1 calc R U P A 1
H27D H 0.777616 0.528014 0.922875 0.044 Uiso 0.72(2) 1 calc R U P A 1
C28 C 0.7095(5) 0.5840(3) 0.9052(6) 0.0368(17) Uani 0.72(2) 1 d D U P A 1
H28C H 0.677156 0.561559 0.879061 0.044 Uiso 0.72(2) 1 calc R U P A 1
H28D H 0.696800 0.587196 0.960659 0.044 Uiso 0.72(2) 1 calc R U P A 1
C29 C 0.7326(5) 0.6713(3) 0.9152(5) 0.0378(15) Uani 0.72(2) 1 d D U P A 1
H29C H 0.770717 0.659667 0.947475 0.045 Uiso 0.72(2) 1 calc R U P A 1
H29D H 0.697803 0.684018 0.950297 0.045 Uiso 0.72(2) 1 calc R U P A 1
C30 C 0.7542(4) 0.7112(3) 0.8600(5) 0.0333(15) Uani 0.72(2) 1 d D U P A 1
H30C H 0.715140 0.723898 0.830550 0.040 Uiso 0.72(2) 1 calc R U P A 1
H30D H 0.773802 0.739152 0.890036 0.040 Uiso 0.72(2) 1 calc R U P A 1
C31 C 0.8672(3) 0.6921(3) 0.8388(4) 0.0294(12) Uani 0.72(2) 1 d D U P A 1
H31C H 0.868051 0.672535 0.887793 0.035 Uiso 0.72(2) 1 calc R U P A 1
H31D H 0.881227 0.726567 0.851202 0.035 Uiso 0.72(2) 1 calc R U P A 1
C32 C 0.9133(3) 0.6696(3) 0.7809(4) 0.0298(12) Uani 0.72(2) 1 d D U P A 1
H32C H 0.913795 0.690548 0.733257 0.036 Uiso 0.72(2) 1 calc R U P A 1
H32D H 0.958930 0.669187 0.803248 0.036 Uiso 0.72(2) 1 calc R U P A 1
C33 C 0.72431(19) 0.52434(13) 0.6546(2) 0.0393(9) Uani 0.858(3) 1 d D U P A 1
H33C H 0.728314 0.503730 0.702333 0.047 Uiso 0.858(3) 1 calc R U P A 1
H33D H 0.723852 0.501770 0.608885 0.047 Uiso 0.858(3) 1 calc R U P A 1
C34 C 0.65983(15) 0.55327(10) 0.65636(15) 0.0350(6) Uani 0.858(3) 1 d D U P A 1
H34C H 0.653985 0.572723 0.607653 0.042 Uiso 0.858(3) 1 calc R U P A 1
H34D H 0.621689 0.530278 0.661308 0.042 Uiso 0.858(3) 1 calc R U P A 1
C35 C 0.61022(15) 0.62028(13) 0.72501(19) 0.0321(7) Uani 0.858(3) 1 d D U P A 1
H35C H 0.604316 0.631689 0.779467 0.039 Uiso 0.858(3) 1 calc R U P A 1
H35D H 0.568571 0.603857 0.707569 0.039 Uiso 0.858(3) 1 calc R U P A 1
C36 C 0.62396(13) 0.66431(10) 0.67332(17) 0.0327(6) Uani 0.858(3) 1 d D U P A 1
H36C H 0.625866 0.653803 0.617963 0.039 Uiso 0.858(3) 1 calc R U P A 1
H36D H 0.588470 0.689543 0.678526 0.039 Uiso 0.858(3) 1 calc R U P A 1
C37 C 0.71717(17) 0.71534(11) 0.64250(19) 0.0337(7) Uani 0.858(3) 1 d D U P A 1
H37C H 0.747478 0.738817 0.669700 0.040 Uiso 0.858(3) 1 calc R U P A 1
H37D H 0.682942 0.735003 0.614212 0.040 Uiso 0.858(3) 1 calc R U P A 1
C38 C 0.75615(14) 0.68465(10) 0.58459(16) 0.0343(6) Uani 0.858(3) 1 d D U P A 1
H38C H 0.725896 0.662542 0.554562 0.041 Uiso 0.858(3) 1 calc R U P A 1
H38D H 0.779322 0.706680 0.547456 0.041 Uiso 0.858(3) 1 calc R U P A 1
C39 C 0.83614(18) 0.62017(13) 0.5829(2) 0.0372(8) Uani 0.858(3) 1 d D U P A 1
H39C H 0.879062 0.611603 0.608390 0.045 Uiso 0.858(3) 1 calc R U P A 1
H39D H 0.845568 0.634210 0.530742 0.045 Uiso 0.858(3) 1 calc R U P A 1
C40 C 0.79430(16) 0.57341(11) 0.57357(16) 0.0398(7) Uani 0.858(3) 1 d D U P A 1
H40C H 0.752731 0.580896 0.544339 0.048 Uiso 0.858(3) 1 calc R U P A 1
H40D H 0.819140 0.547648 0.544716 0.048 Uiso 0.858(3) 1 calc R U P A 1

loop_
_atom_site_aniso_label
_atom_site_aniso_U_11
_atom_site_aniso_U_22
_atom_site_aniso_U_33
_atom_site_aniso_U_23
_atom_site_aniso_U_13
_atom_site_aniso_U_12
Si1 0.0221(3) 0.0158(3) 0.0185(3) -0.00143(18) -0.0029(2) 0.00176(18)
N1 0.0218(11) 0.0172(11) 0.0188(11) 0.000 -0.0015(9) 0.000
C1 0.0347(11) 0.0239(10) 0.0261(10) -0.0056(8) -0.0074(9) 0.0054(8)
C2 0.0421(13) 0.0232(11) 0.0472(14) -0.0053(10) -0.0079(11) -0.0008(9)
C3 0.0401(13) 0.0292(11) 0.0312(11) -0.0074(9) -0.0039(9) 0.0120(9)
C4 0.0469(14) 0.0375(13) 0.0346(13) -0.0148(10) -0.0148(11) 0.0113(11)
C5 0.0309(11) 0.0278(10) 0.0209(9) 0.0040(8) -0.0028(8) 0.0004(8)
C6 0.0396(13) 0.0424(13) 0.0287(11) 0.0075(10) 0.0053(10) 0.0018(10)
C7 0.0427(13) 0.0316(11) 0.0271(11) 0.0051(9) -0.0071(10) 0.0049(10)
C8 0.0381(12) 0.0232(10) 0.0337(11) 0.0061(8) -0.0030(9) -0.0043(9)
C9 0.0203(10) 0.0274(10) 0.0375(12) -0.0003(9) -0.0022(9) 0.0015(8)
C10 0.0266(11) 0.0397(13) 0.0504(15) -0.0016(11) -0.0087(10) -0.0004(10)
C11 0.0284(11) 0.0327(12) 0.0398(12) -0.0012(9) 0.0032(9) 0.0090(9)
C12 0.0241(11) 0.0401(13) 0.0432(13) 0.0048(10) 0.0037(9) -0.0012(9)
Si2 0.0233(3) 0.0200(3) 0.0154(3) 0.00076(18) -0.0003(2) -0.00019(19)
N2 0.0259(12) 0.0209(11) 0.0146(11) 0.000 0.0005(9) 0.000
C13 0.0321(11) 0.0288(11) 0.0240(10) 0.0043(8) -0.0014(8) 0.0063(9)
C14 0.0324(12) 0.0409(13) 0.0350(12) 0.0078(10) 0.0025(10) 0.0103(10)
C15 0.0445(13) 0.0282(11) 0.0288(11) 0.0021(9) -0.0001(9) 0.0092(10)
C16 0.0380(12) 0.0319(11) 0.0260(11) 0.0074(9) -0.0040(9) 0.0063(9)
C17 0.0314(11) 0.0259(10) 0.0178(9) -0.0024(7) 0.0038(8) -0.0039(8)
C18 0.0409(13) 0.0326(12) 0.0275(11) 0.0006(9) 0.0072(9) -0.0088(10)
C19 0.0397(12) 0.0373(12) 0.0191(10) -0.0013(8) 0.0034(9) -0.0018(10)
C20 0.0311(11) 0.0397(12) 0.0249(10) -0.0032(9) 0.0049(9) -0.0006(9)
C21 0.0312(11) 0.0279(10) 0.0207(10) 0.0007(8) -0.0046(8) -0.0058(8)
C22 0.0414(13) 0.0362(12) 0.0288(11) 0.0011(9) -0.0128(10) -0.0109(10)
C23 0.0429(13) 0.0251(11) 0.0278(11) -0.0024(8) -0.0039(9) -0.0040(9)
C24 0.0335(11) 0.0296(11) 0.0310(11) 0.0061(9) -0.0020(9) -0.0084(9)
Li1 0.036(2) 0.0250(18) 0.0282(19) -0.0009(14) -0.0033(15) -0.0003(15)
O1A 0.045(4) 0.032(5) 0.032(3) -0.004(4) -0.011(3) 0.004(4)
O2A 0.041(5) 0.031(4) 0.032(4) -0.005(3) -0.010(4) 0.009(4)
O3A 0.038(4) 0.031(5) 0.026(4) -0.004(4) -0.007(4) 0.010(4)
O4A 0.048(5) 0.027(4) 0.034(5) -0.001(4) -0.012(4) 0.001(5)
O5A 0.052(5) 0.048(5) 0.033(5) -0.007(5) -0.010(5) 0.000(5)
O6A 0.046(5) 0.038(5) 0.035(5) -0.003(5) -0.013(4) -0.009(4)
O7A 0.048(5) 0.042(5) 0.039(5) -0.005(4) -0.012(4) 0.002(5)
O8A 0.049(5) 0.045(5) 0.039(5) 0.002(5) -0.011(4) -0.006(5)
C25A 0.042(6) 0.035(6) 0.032(4) 0.008(5) -0.005(4) 0.011(5)
C26A 0.038(6) 0.029(5) 0.035(4) -0.001(4) -0.009(5) -0.001(5)
C27A 0.046(6) 0.037(5) 0.025(5) 0.001(4) 0.000(5) 0.005(6)
C28A 0.032(5) 0.034(6) 0.030(5) -0.004(5) 0.001(4) 0.011(5)
C29A 0.041(5) 0.028(5) 0.033(6) -0.020(5) -0.005(5) -0.001(5)
C30A 0.046(6) 0.032(5) 0.026(5) 0.000(4) -0.003(5) -0.002(5)
C31A 0.035(5) 0.031(5) 0.038(6) 0.005(5) -0.015(5) -0.004(4)
C32A 0.040(5) 0.038(6) 0.032(5) 0.005(5) -0.001(4) 0.002(6)
C33A 0.050(6) 0.044(6) 0.035(5) -0.009(5) -0.006(5) -0.003(5)
C34A 0.044(7) 0.037(6) 0.035(6) -0.003(6) -0.006(6) -0.006(6)
C35A 0.044(6) 0.041(5) 0.034(5) -0.007(5) -0.006(5) -0.001(5)
C36A 0.042(6) 0.032(6) 0.030(6) 0.007(6) -0.008(5) 0.001(6)
C37A 0.047(6) 0.043(6) 0.043(6) -0.002(5) -0.014(5) -0.003(5)
C38A 0.045(6) 0.039(6) 0.038(6) 0.002(6) -0.006(6) 0.002(6)
C39A 0.054(6) 0.054(6) 0.036(6) 0.000(5) -0.005(5) -0.007(6)
C40A 0.046(6) 0.044(7) 0.031(6) -0.004(6) 0.003(5) -0.002(6)
O1 0.047(2) 0.024(3) 0.0259(15) 0.0008(16) -0.0074(14) -0.0014(17)
O2 0.036(3) 0.0343(19) 0.0254(15) -0.0017(13) -0.0057(17) 0.0009(19)
O3 0.0344(17) 0.037(3) 0.032(2) -0.002(2) -0.0062(15) -0.005(2)
O4 0.0258(17) 0.0255(15) 0.026(2) -0.0023(16) -0.0070(14) 0.0018(15)
O5 0.0499(14) 0.0337(13) 0.0277(10) 0.0000(9) -0.0061(10) 0.0008(10)
O6 0.0391(12) 0.0249(11) 0.0243(10) -0.0011(8) -0.0069(8) -0.0051(9)
O7 0.0342(11) 0.0230(11) 0.0320(12) 0.0000(8) -0.0092(8) -0.0026(8)
O8 0.0335(10) 0.0358(13) 0.0270(11) 0.0010(9) -0.0063(8) 0.0010(10)
C25 0.037(3) 0.032(3) 0.032(2) 0.004(2) -0.0024(17) 0.007(2)
C26 0.039(3) 0.023(3) 0.037(2) -0.004(2) -0.008(3) 0.010(3)
C27 0.036(3) 0.048(3) 0.025(2) 0.007(2) -0.006(2) -0.003(3)
C28 0.036(3) 0.045(4) 0.029(2) 0.008(3) 0.000(2) -0.009(3)
C29 0.039(2) 0.043(4) 0.031(2) -0.010(2) 0.0009(18) -0.001(2)
C30 0.036(3) 0.029(3) 0.035(3) -0.012(2) -0.003(2) 0.009(2)
C31 0.029(2) 0.028(2) 0.031(2) -0.0031(16) -0.0033(17) -0.0067(17)
C32 0.0312(18) 0.027(3) 0.031(2) 0.005(2) -0.0012(17) -0.010(2)
C33 0.058(2) 0.0224(13) 0.0374(19) -0.0045(12) -0.0067(16) -0.0011(15)
C34 0.0501(16) 0.0274(13) 0.0272(13) -0.0019(10) -0.0094(11) -0.0144(12)
C35 0.0257(13) 0.0409(18) 0.0296(15) 0.0019(14) -0.0031(11) -0.0069(13)
C36 0.0284(13) 0.0325(14) 0.0368(14) -0.0035(12) -0.0127(11) 0.0050(10)
C37 0.0419(18) 0.0206(13) 0.0385(17) 0.0050(11) -0.0081(14) 0.0030(13)
C38 0.0392(14) 0.0343(14) 0.0290(13) 0.0110(11) -0.0108(11) -0.0046(11)
C39 0.0336(15) 0.051(2) 0.0272(14) 0.0037(16) 0.0056(11) 0.0025(17)
C40 0.0513(17) 0.0449(16) 0.0232(13) -0.0062(11) 0.0023(12) 0.0127(14)

loop_
_atom_type_symbol
_atom_type_description
_atom_type_scat_dispersion_real
_atom_type_scat_dispersion_imag
_atom_type_scat_source
C C 0.0181 0.0091 'International Tables Vol C Tables 4.2.6.8 and 6.1.1.4'
H H 0.0000 0.0000 'International Tables Vol C Tables 4.2.6.8 and 6.1.1.4'
Li Li 0.0008 0.0003 'International Tables Vol C Tables 4.2.6.8 and 6.1.1.4'
N N 0.0311 0.0180 'International Tables Vol C Tables 4.2.6.8 and 6.1.1.4'
O O 0.0492 0.0322 'International Tables Vol C Tables 4.2.6.8 and 6.1.1.4'
Si Si 0.2541 0.3302 'International Tables Vol C Tables 4.2.6.8 and 6.1.1.4'

loop_
_exptl_crystal_face_index_h
_exptl_crystal_face_index_k
_exptl_crystal_face_index_l
_exptl_crystal_face_perp_dist
-5 7 -9 0.1271
4 16 -4 0.2337
-7 -15 0 0.2625
9 -10 -6 0.0851
-9 -10 -4 0.2216
8 11 5 0.2492
13 2 0 0.2305
8 -9 6 0.1426
-2 -17 0 0.2540
1 -1 11 0.1160
-7 5 9 0.0844
-10 7 6 0.0718
1 -1 -11 0.0834
2 2 -1 0.1854
-2 -2 1 0.2198
-2 2 -1 0.1274
3 8 -10 0.1438
9 -5 -8 0.1031

loop_
_geom_angle_atom_site_label_1
_geom_angle_atom_site_label_2
_geom_angle_atom_site_label_3
_geom_angle
_geom_angle_site_symmetry_1
_geom_angle_site_symmetry_3
_geom_angle_publ_flag
N1 Si1 C1 111.47(10) . . ?
N1 Si1 C5 111.38(9) . . ?
N1 Si1 C9 111.22(7) . . ?
C1 Si1 C5 108.05(9) . . ?
C1 Si1 C9 107.28(10) . . ?
C5 Si1 C9 107.23(9) . . ?
Si1 N1 Si1 179.13(15) 2_756 . ?
C2 C1 Si1 109.53(15) . . ?
C2 C1 C4 106.9(2) . . ?
C3 C1 Si1 111.27(15) . . ?
C3 C1 C2 105.80(19) . . ?
C3 C1 C4 107.15(19) . . ?
C4 C1 Si1 115.61(15) . . ?
C1 C2 H2A 109.5 . . ?
C1 C2 H2B 109.5 . . ?
C1 C2 H2C 109.5 . . ?
H2A C2 H2B 109.5 . . ?
H2A C2 H2C 109.5 . . ?
H2B C2 H2C 109.5 . . ?
C1 C3 H3A 109.5 . . ?
C1 C3 H3B 109.5 . . ?
C1 C3 H3C 109.5 . . ?
H3A C3 H3B 109.5 . . ?
H3A C3 H3C 109.5 . . ?
H3B C3 H3C 109.5 . . ?
C1 C4 H4A 109.5 . . ?
C1 C4 H4B 109.5 . . ?
C1 C4 H4C 109.5 . . ?
H4A C4 H4B 109.5 . . ?
H4A C4 H4C 109.5 . . ?
H4B C4 H4C 109.5 . . ?
C6 C5 Si1 110.54(15) . . ?
C6 C5 C7 106.72(18) . . ?
C7 C5 Si1 115.42(15) . . ?
C8 C5 Si1 110.77(14) . . ?
C8 C5 C6 105.91(19) . . ?
C8 C5 C7 106.96(18) . . ?
C5 C6 H6A 109.5 . . ?
C5 C6 H6B 109.5 . . ?
C5 C6 H6C 109.5 . . ?
H6A C6 H6B 109.5 . . ?
H6A C6 H6C 109.5 . . ?
H6B C6 H6C 109.5 . . ?
C5 C7 H7A 109.5 . . ?
C5 C7 H7B 109.5 . . ?
C5 C7 H7C 109.5 . . ?
H7A C7 H7B 109.5 . . ?
H7A C7 H7C 109.5 . . ?
H7B C7 H7C 109.5 . . ?
C5 C8 H8A 109.5 . . ?
C5 C8 H8B 109.5 . . ?
C5 C8 H8C 109.5 . . ?
H8A C8 H8B 109.5 . . ?
H8A C8 H8C 109.5 . . ?
H8B C8 H8C 109.5 . . ?
C10 C9 Si1 117.55(17) . . ?
C10 C9 C12 107.12(19) . . ?
C11 C9 Si1 109.11(15) . . ?
C11 C9 C10 107.56(19) . . ?
C11 C9 C12 104.39(19) . . ?
C12 C9 Si1 110.29(15) . . ?
C9 C10 H10A 109.5 . . ?
C9 C10 H10B 109.5 . . ?
C9 C10 H10C 109.5 . . ?
H10A C10 H10B 109.5 . . ?
H10A C10 H10C 109.5 . . ?
H10B C10 H10C 109.5 . . ?
C9 C11 H11A 109.5 . . ?
C9 C11 H11B 109.5 . . ?
C9 C11 H11C 109.5 . . ?
H11A C11 H11B 109.5 . . ?
H11A C11 H11C 109.5 . . ?
H11B C11 H11C 109.5 . . ?
C9 C12 H12A 109.5 . . ?
C9 C12 H12B 109.5 . . ?
C9 C12 H12C 109.5 . . ?
H12A C12 H12B 109.5 . . ?
H12A C12 H12C 109.5 . . ?
H12B C12 H12C 109.5 . . ?
N2 Si2 C13 111.53(9) . . ?
N2 Si2 C17 111.58(7) . . ?
N2 Si2 C21 111.49(10) . . ?
C13 Si2 C17 107.65(9) . . ?
C13 Si2 C21 107.20(10) . . ?
C21 Si2 C17 107.14(9) . . ?
Si2 N2 Si2 179.31(16) 2_655 . ?
C14 C13 Si2 110.57(15) . . ?
C14 C13 C16 106.68(19) . . ?
C15 C13 Si2 109.90(15) . . ?
C15 C13 C14 105.15(19) . . ?
C15 C13 C16 107.72(18) . . ?
C16 C13 Si2 116.20(15) . . ?
C13 C14 H14A 109.5 . . ?
C13 C14 H14B 109.5 . . ?
C13 C14 H14C 109.5 . . ?
H14A C14 H14B 109.5 . . ?
H14A C14 H14C 109.5 . . ?
H14B C14 H14C 109.5 . . ?
C13 C15 H15A 109.5 . . ?
C13 C15 H15B 109.5 . . ?
C13 C15 H15C 109.5 . . ?
H15A C15 H15B 109.5 . . ?
H15A C15 H15C 109.5 . . ?
H15B C15 H15C 109.5 . . ?
C13 C16 H16A 109.5 . . ?
C13 C16 H16B 109.5 . . ?
C13 C16 H16C 109.5 . . ?
H16A C16 H16B 109.5 . . ?
H16A C16 H16C 109.5 . . ?
H16B C16 H16C 109.5 . . ?
C18 C17 Si2 108.87(14) . . ?
C19 C17 Si2 116.75(15) . . ?
C19 C17 C18 106.90(17) . . ?
C20 C17 Si2 110.04(14) . . ?
C20 C17 C18 105.66(18) . . ?
C20 C17 C19 108.02(18) . . ?
C17 C18 H18A 109.5 . . ?
C17 C18 H18B 109.5 . . ?
C17 C18 H18C 109.5 . . ?
H18A C18 H18B 109.5 . . ?
H18A C18 H18C 109.5 . . ?
H18B C18 H18C 109.5 . . ?
C17 C19 H19A 109.5 . . ?
C17 C19 H19B 109.5 . . ?
C17 C19 H19C 109.5 . . ?
H19A C19 H19B 109.5 . . ?
H19A C19 H19C 109.5 . . ?
H19B C19 H19C 109.5 . . ?
C17 C20 H20A 109.5 . . ?
C17 C20 H20B 109.5 . . ?
C17 C20 H20C 109.5 . . ?
H20A C20 H20B 109.5 . . ?
H20A C20 H20C 109.5 . . ?
H20B C20 H20C 109.5 . . ?
C22 C21 Si2 116.20(15) . . ?
C22 C21 C23 106.56(18) . . ?
C23 C21 Si2 110.34(15) . . ?
C24 C21 Si2 110.44(14) . . ?
C24 C21 C22 107.52(18) . . ?
C24 C21 C23 105.13(18) . . ?
C21 C22 H22A 109.5 . . ?
C21 C22 H22B 109.5 . . ?
C21 C22 H22C 109.5 . . ?
H22A C22 H22B 109.5 . . ?
H22A C22 H22C 109.5 . . ?
H22B C22 H22C 109.5 . . ?
C21 C23 H23A 109.5 . . ?
C21 C23 H23B 109.5 . . ?
C21 C23 H23C 109.5 . . ?
H23A C23 H23B 109.5 . . ?
H23A C23 H23C 109.5 . . ?
H23B C23 H23C 109.5 . . ?
C21 C24 H24A 109.5 . . ?
C21 C24 H24B 109.5 . . ?
C21 C24 H24C 109.5 . . ?
H24A C24 H24B 109.5 . . ?
H24A C24 H24C 109.5 . . ?
H24B C24 H24C 109.5 . . ?
O2A Li1 O1A 70.0(5) . . ?
O2A Li1 O3A 73.5(8) . . ?
O2A Li1 O5A 85.8(7) . . ?
O2A Li1 O6A 73.5(7) . . ?
O2A Li1 O8A 149.8(7) . . ?
O3A Li1 O1A 115.3(8) . . ?
O4A Li1 O1A 71.4(6) . . ?
O4A Li1 O2A 109.8(8) . . ?
O4A Li1 O3A 73.5(7) . . ?
O4A Li1 O5A 127.7(7) . . ?
O4A Li1 O6A 159.1(7) . . ?
O4A Li1 O8A 72.6(7) . . ?
O5A Li1 O1A 68.1(6) . . ?
O5A Li1 O3A 155.2(6) . . ?
O5A Li1 O6A 72.5(6) . . ?
O5A Li1 O8A 71.1(6) . . ?
O6A Li1 O1A 127.2(6) . . ?
O6A Li1 O3A 88.4(7) . . ?
O6A Li1 O8A 115.4(6) . . ?
O7A Li1 O1A 155.6(6) . . ?
O7A Li1 O2A 133.8(7) . . ?
O7A Li1 O3A 74.4(8) . . ?
O7A Li1 O4A 91.6(7) . . ?
O7A Li1 O5A 113.3(6) . . ?
O7A Li1 O6A 73.2(6) . . ?
O7A Li1 O8A 74.8(6) . . ?
O8A Li1 O1A 83.2(6) . . ?
O8A Li1 O3A 132.9(6) . . ?
O2 Li1 O1 68.4(2) . . ?
O2 Li1 O3 71.8(3) . . ?
O2 Li1 O4 104.2(3) . . ?
O2 Li1 O5 77.5(3) . . ?
O2 Li1 O6 90.1(2) . . ?
O2 Li1 O7 153.8(3) . . ?
O2 Li1 O8 133.3(3) . . ?
O3 Li1 O1 112.5(3) . . ?
O3 Li1 O5 135.5(2) . . ?
O4 Li1 O1 69.0(2) . . ?
O4 Li1 O3 71.0(2) . . ?
O4 Li1 O5 149.3(3) . . ?
O4 Li1 O6 138.1(2) . . ?
O4 Li1 O7 79.6(2) . . ?
O4 Li1 O8 88.6(2) . . ?
O5 Li1 O1 83.9(2) . . ?
O6 Li1 O1 150.8(2) . . ?
O6 Li1 O3 76.8(2) . . ?
O6 Li1 O5 71.80(13) . . ?
O6 Li1 O7 71.69(14) . . ?
O6 Li1 O8 109.98(17) . . ?
O7 Li1 O1 134.7(2) . . ?
O7 Li1 O3 85.5(3) . . ?
O7 Li1 O5 112.54(17) . . ?
O8 Li1 O1 75.26(17) . . ?
O8 Li1 O3 152.3(3) . . ?
O8 Li1 O5 70.16(13) . . ?
O8 Li1 O7 72.05(13) . . ?
C25A O1A Li1 115.1(12) . . ?
C25A O1A C32A 112.9(13) . . ?
C32A O1A Li1 105.3(10) . . ?
C26A O2A Li1 109.7(15) . . ?
C27A O2A Li1 114.8(18) . . ?
C27A O2A C26A 117.0(19) . . ?
C28A O3A Li1 106.7(16) . . ?
C29A O3A Li1 113.1(16) . . ?
C29A O3A C28A 118(2) . . ?
C30A O4A Li1 108.0(14) . . ?
C31A O4A Li1 118.0(16) . . ?
C31A O4A C30A 114.8(17) . . ?
C33A O5A Li1 115.8(12) . . ?
C40A O5A Li1 111.1(14) . . ?
C40A O5A C33A 111.4(18) . . ?
C34A O6A Li1 110.9(14) . . ?
C34A O6A C35A 111.7(17) . . ?
C35A O6A Li1 114.3(11) . . ?
C36A O7A Li1 113.1(13) . . ?
C36A O7A C37A 104.8(16) . . ?
C37A O7A Li1 117.3(13) . . ?
C38A O8A Li1 103.9(14) . . ?
C39A O8A Li1 117.5(13) . . ?
C39A O8A C38A 108.4(18) . . ?
O1A C25A H25A 111.3 . . ?
O1A C25A H25B 111.3 . . ?
O1A C25A C26A 102.4(16) . . ?
H25A C25A H25B 109.2 . . ?
C26A C25A H25A 111.3 . . ?
C26A C25A H25B 111.3 . . ?
O2A C26A C25A 115.9(18) . . ?
O2A C26A H26A 108.3 . . ?
O2A C26A H26B 108.3 . . ?
C25A C26A H26A 108.3 . . ?
C25A C26A H26B 108.3 . . ?
H26A C26A H26B 107.4 . . ?
O2A C27A H27A 110.2 . . ?
O2A C27A H27B 110.2 . . ?
O2A C27A C28A 108(2) . . ?
H27A C27A H27B 108.5 . . ?
C28A C27A H27A 110.2 . . ?
C28A C27A H27B 110.2 . . ?
O3A C28A C27A 114(3) . . ?
O3A C28A H28A 108.7 . . ?
O3A C28A H28B 108.7 . . ?
C27A C28A H28A 108.7 . . ?
C27A C28A H28B 108.7 . . ?
H28A C28A H28B 107.6 . . ?
O3A C29A H29A 110.3 . . ?
O3A C29A H29B 110.3 . . ?
O3A C29A C30A 107.2(18) . . ?
H29A C29A H29B 108.5 . . ?
C30A C29A H29A 110.3 . . ?
C30A C29A H29B 110.3 . . ?
O4A C30A C29A 116(2) . . ?
O4A C30A H30A 108.4 . . ?
O4A C30A H30B 108.4 . . ?
C29A C30A H30A 108.4 . . ?
C29A C30A H30B 108.4 . . ?
H30A C30A H30B 107.5 . . ?
O4A C31A H31A 110.7 . . ?
O4A C31A H31B 110.7 . . ?
O4A C31A C32A 105.4(15) . . ?
H31A C31A H31B 108.8 . . ?
C32A C31A H31A 110.7 . . ?
C32A C31A H31B 110.7 . . ?
O1A C32A C31A 114.7(16) . . ?
O1A C32A H32A 108.6 . . ?
O1A C32A H32B 108.6 . . ?
C31A C32A H32A 108.6 . . ?
C31A C32A H32B 108.6 . . ?
H32A C32A H32B 107.6 . . ?
O5A C33A H33A 110.4 . . ?
O5A C33A H33B 110.4 . . ?
O5A C33A C34A 106.5(16) . . ?
H33A C33A H33B 108.6 . . ?
C34A C33A H33A 110.4 . . ?
C34A C33A H33B 110.4 . . ?
O6A C34A C33A 114.2(18) . . ?
O6A C34A H34A 108.7 . . ?
O6A C34A H34B 108.7 . . ?
C33A C34A H34A 108.7 . . ?
C33A C34A H34B 108.7 . . ?
H34A C34A H34B 107.6 . . ?
O6A C35A H35A 110.5 . . ?
O6A C35A H35B 110.5 . . ?
O6A C35A C36A 106.3(14) . . ?
H35A C35A H35B 108.7 . . ?
C36A C35A H35A 110.5 . . ?
C36A C35A H35B 110.5 . . ?
O7A C36A C35A 113.3(17) . . ?
O7A C36A H36A 108.9 . . ?
O7A C36A H36B 108.9 . . ?
C35A C36A H36A 108.9 . . ?
C35A C36A H36B 108.9 . . ?
H36A C36A H36B 107.7 . . ?
O7A C37A H37A 111.3 . . ?
O7A C37A H37B 111.3 . . ?
O7A C37A C38A 102.2(15) . . ?
H37A C37A H37B 109.2 . . ?
C38A C37A H37A 111.3 . . ?
C38A C37A H37B 111.3 . . ?
O8A C38A C37A 118.2(18) . . ?
O8A C38A H38A 107.7 . . ?
O8A C38A H38B 107.7 . . ?
C37A C38A H38A 107.7 . . ?
C37A C38A H38B 107.7 . . ?
H38A C38A H38B 107.1 . . ?
O8A C39A H39A 111.1 . . ?
O8A C39A H39B 111.1 . . ?
O8A C39A C40A 103.5(16) . . ?
H39A C39A H39B 109.0 . . ?
C40A C39A H39A 111.1 . . ?
C40A C39A H39B 111.1 . . ?
O5A C40A C39A 115.7(19) . . ?
O5A C40A H40A 108.4 . . ?
O5A C40A H40B 108.4 . . ?
C39A C40A H40A 108.4 . . ?
C39A C40A H40B 108.4 . . ?
H40A C40A H40B 107.4 . . ?
C25 O1 Li1 108.8(4) . . ?
C25 O1 C32 113.9(4) . . ?
C32 O1 Li1 104.7(4) . . ?
C26 O2 Li1 115.6(5) . . ?
C27 O2 Li1 118.1(7) . . ?
C27 O2 C26 112.8(7) . . ?
C28 O3 Li1 106.8(6) . . ?
C29 O3 Li1 113.5(6) . . ?
C29 O3 C28 114.5(7) . . ?
C30 O4 Li1 110.8(5) . . ?
C31 O4 Li1 119.9(5) . . ?
C31 O4 C30 112.1(5) . . ?
C33 O5 Li1 107.5(2) . . ?
C33 O5 C40 114.6(3) . . ?
C40 O5 Li1 113.8(2) . . ?
C34 O6 Li1 116.3(2) . . ?
C35 O6 Li1 111.3(2) . . ?
C35 O6 C34 113.3(2) . . ?
C36 O7 Li1 114.01(18) . . ?
C37 O7 Li1 109.7(2) . . ?
C37 O7 C36 114.6(2) . . ?
C38 O8 Li1 114.6(2) . . ?
C39 O8 Li1 112.8(2) . . ?
C39 O8 C38 113.4(3) . . ?
O1 C25 H25C 110.3 . . ?
O1 C25 H25D 110.3 . . ?
O1 C25 C26 107.2(5) . . ?
H25C C25 H25D 108.5 . . ?
C26 C25 H25C 110.3 . . ?
C26 C25 H25D 110.3 . . ?
O2 C26 C25 111.1(6) . . ?
O2 C26 H26C 109.4 . . ?
O2 C26 H26D 109.4 . . ?
C25 C26 H26C 109.4 . . ?
C25 C26 H26D 109.4 . . ?
H26C C26 H26D 108.0 . . ?
O2 C27 H27C 110.2 . . ?
O2 C27 H27D 110.2 . . ?
O2 C27 C28 107.7(7) . . ?
H27C C27 H27D 108.5 . . ?
C28 C27 H27C 110.2 . . ?
C28 C27 H27D 110.2 . . ?
O3 C28 C27 110.8(9) . . ?
O3 C28 H28C 109.5 . . ?
O3 C28 H28D 109.5 . . ?
C27 C28 H28C 109.5 . . ?
C27 C28 H28D 109.5 . . ?
H28C C28 H28D 108.1 . . ?
O3 C29 H29C 110.4 . . ?
O3 C29 H29D 110.4 . . ?
O3 C29 C30 106.4(6) . . ?
H29C C29 H29D 108.6 . . ?
C30 C29 H29C 110.4 . . ?
C30 C29 H29D 110.4 . . ?
O4 C30 C29 110.8(7) . . ?
O4 C30 H30C 109.5 . . ?
O4 C30 H30D 109.5 . . ?
C29 C30 H30C 109.5 . . ?
C29 C30 H30D 109.5 . . ?
H30C C30 H30D 108.1 . . ?
O4 C31 H31C 110.0 . . ?
O4 C31 H31D 110.0 . . ?
O4 C31 C32 108.6(5) . . ?
H31C C31 H31D 108.4 . . ?
C32 C31 H31C 110.0 . . ?
C32 C31 H31D 110.0 . . ?
O1 C32 C31 112.1(5) . . ?
O1 C32 H32C 109.2 . . ?
O1 C32 H32D 109.2 . . ?
C31 C32 H32C 109.2 . . ?
C31 C32 H32D 109.2 . . ?
H32C C32 H32D 107.9 . . ?
O5 C33 H33C 109.4 . . ?
O5 C33 H33D 109.4 . . ?
O5 C33 C34 111.3(3) . . ?
H33C C33 H33D 108.0 . . ?
C34 C33 H33C 109.4 . . ?
C34 C33 H33D 109.4 . . ?
O6 C34 C33 107.1(2) . . ?
O6 C34 H34C 110.3 . . ?
O6 C34 H34D 110.3 . . ?
C33 C34 H34C 110.3 . . ?
C33 C34 H34D 110.3 . . ?
H34C C34 H34D 108.6 . . ?
O6 C35 H35C 109.6 . . ?
O6 C35 H35D 109.6 . . ?
O6 C35 C36 110.5(2) . . ?
H35C C35 H35D 108.1 . . ?
C36 C35 H35C 109.6 . . ?
C36 C35 H35D 109.6 . . ?
O7 C36 C35 106.9(2) . . ?
O7 C36 H36C 110.3 . . ?
O7 C36 H36D 110.3 . . ?
C35 C36 H36C 110.3 . . ?
C35 C36 H36D 110.3 . . ?
H36C C36 H36D 108.6 . . ?
O7 C37 H37C 109.5 . . ?
O7 C37 H37D 109.5 . . ?
O7 C37 C38 110.8(2) . . ?
H37C C37 H37D 108.1 . . ?
C38 C37 H37C 109.5 . . ?
C38 C37 H37D 109.5 . . ?
O8 C38 C37 107.3(2) . . ?
O8 C38 H38C 110.3 . . ?
O8 C38 H38D 110.3 . . ?
C37 C38 H38C 110.3 . . ?
C37 C38 H38D 110.3 . . ?
H38C C38 H38D 108.5 . . ?
O8 C39 H39C 109.4 . . ?
O8 C39 H39D 109.4 . . ?
O8 C39 C40 110.9(3) . . ?
H39C C39 H39D 108.0 . . ?
C40 C39 H39C 109.4 . . ?
C40 C39 H39D 109.4 . . ?
O5 C40 C39 106.7(3) . . ?
O5 C40 H40C 110.4 . . ?
O5 C40 H40D 110.4 . . ?
C39 C40 H40C 110.4 . . ?
C39 C40 H40D 110.4 . . ?
H40C C40 H40D 108.6 . . ?

loop_
_geom_bond_atom_site_label_1
_geom_bond_atom_site_label_2
_geom_bond_distance
_geom_bond_site_symmetry_2
_geom_bond_publ_flag
Si1 N1 1.6473(5) . ?
Si1 C1 1.974(2) . ?
Si1 C5 1.976(2) . ?
Si1 C9 1.978(2) . ?
C1 C2 1.538(3) . ?
C1 C3 1.530(3) . ?
C1 C4 1.538(3) . ?
C2 H2A 0.9800 . ?
C2 H2B 0.9800 . ?
C2 H2C 0.9800 . ?
C3 H3A 0.9800 . ?
C3 H3B 0.9800 . ?
C3 H3C 0.9800 . ?
C4 H4A 0.9800 . ?
C4 H4B 0.9800 . ?
C4 H4C 0.9800 . ?
C5 C6 1.532(3) . ?
C5 C7 1.541(3) . ?
C5 C8 1.529(3) . ?
C6 H6A 0.9800 . ?
C6 H6B 0.9800 . ?
C6 H6C 0.9800 . ?
C7 H7A 0.9800 . ?
C7 H7B 0.9800 . ?
C7 H7C 0.9800 . ?
C8 H8A 0.9800 . ?
C8 H8B 0.9800 . ?
C8 H8C 0.9800 . ?
C9 C10 1.537(3) . ?
C9 C11 1.535(3) . ?
C9 C12 1.542(3) . ?
C10 H10A 0.9800 . ?
C10 H10B 0.9800 . ?
C10 H10C 0.9800 . ?
C11 H11A 0.9800 . ?
C11 H11B 0.9800 . ?
C11 H11C 0.9800 . ?
C12 H12A 0.9800 . ?
C12 H12B 0.9800 . ?
C12 H12C 0.9800 . ?
Si2 N2 1.6511(5) . ?
Si2 C13 1.972(2) . ?
Si2 C17 1.979(2) . ?
Si2 C21 1.974(2) . ?
C13 C14 1.540(3) . ?
C13 C15 1.538(3) . ?
C13 C16 1.541(3) . ?
C14 H14A 0.9800 . ?
C14 H14B 0.9800 . ?
C14 H14C 0.9800 . ?
C15 H15A 0.9800 . ?
C15 H15B 0.9800 . ?
C15 H15C 0.9800 . ?
C16 H16A 0.9800 . ?
C16 H16B 0.9800 . ?
C16 H16C 0.9800 . ?
C17 C18 1.541(3) . ?
C17 C19 1.539(3) . ?
C17 C20 1.530(3) . ?
C18 H18A 0.9800 . ?
C18 H18B 0.9800 . ?
C18 H18C 0.9800 . ?
C19 H19A 0.9800 . ?
C19 H19B 0.9800 . ?
C19 H19C 0.9800 . ?
C20 H20A 0.9800 . ?
C20 H20B 0.9800 . ?
C20 H20C 0.9800 . ?
C21 C22 1.539(3) . ?
C21 C23 1.541(3) . ?
C21 C24 1.536(3) . ?
C22 H22A 0.9800 . ?
C22 H22B 0.9800 . ?
C22 H22C 0.9800 . ?
C23 H23A 0.9800 . ?
C23 H23B 0.9800 . ?
C23 H23C 0.9800 . ?
C24 H24A 0.9800 . ?
C24 H24B 0.9800 . ?
C24 H24C 0.9800 . ?
Li1 O1A 2.461(17) . ?
Li1 O2A 2.29(2) . ?
Li1 O3A 2.38(3) . ?
Li1 O4A 2.25(3) . ?
Li1 O5A 2.317(18) . ?
Li1 O6A 2.320(16) . ?
Li1 O7A 2.199(18) . ?
Li1 O8A 2.36(2) . ?
Li1 O1 2.656(7) . ?
Li1 O2 2.239(10) . ?
Li1 O3 2.429(11) . ?
Li1 O4 2.266(9) . ?
Li1 O5 2.445(4) . ?
Li1 O6 2.276(4) . ?
Li1 O7 2.373(4) . ?
Li1 O8 2.318(5) . ?
O1A C25A 1.411(13) . ?
O1A C32A 1.417(11) . ?
O2A C26A 1.420(13) . ?
O2A C27A 1.418(13) . ?
O3A C28A 1.426(13) . ?
O3A C29A 1.414(13) . ?
O4A C30A 1.420(13) . ?
O4A C31A 1.407(13) . ?
O5A C33A 1.420(13) . ?
O5A C40A 1.414(14) . ?
O6A C34A 1.405(14) . ?
O6A C35A 1.417(13) . ?
O7A C36A 1.404(14) . ?
O7A C37A 1.416(13) . ?
O8A C38A 1.414(14) . ?
O8A C39A 1.413(13) . ?
C25A H25A 0.9900 . ?
C25A H25B 0.9900 . ?
C25A C26A 1.474(12) . ?
C26A H26A 0.9900 . ?
C26A H26B 0.9900 . ?
C27A H27A 0.9900 . ?
C27A H27B 0.9900 . ?
C27A C28A 1.485(13) . ?
C28A H28A 0.9900 . ?
C28A H28B 0.9900 . ?
C29A H29A 0.9900 . ?
C29A H29B 0.9900 . ?
C29A C30A 1.479(13) . ?
C30A H30A 0.9900 . ?
C30A H30B 0.9900 . ?
C31A H31A 0.9900 . ?
C31A H31B 0.9900 . ?
C31A C32A 1.469(13) . ?
C32A H32A 0.9900 . ?
C32A H32B 0.9900 . ?
C33A H33A 0.9900 . ?
C33A H33B 0.9900 . ?
C33A C34A 1.514(14) . ?
C34A H34A 0.9900 . ?
C34A H34B 0.9900 . ?
C35A H35A 0.9900 . ?
C35A H35B 0.9900 . ?
C35A C36A 1.501(13) . ?
C36A H36A 0.9900 . ?
C36A H36B 0.9900 . ?
C37A H37A 0.9900 . ?
C37A H37B 0.9900 . ?
C37A C38A 1.513(14) . ?
C38A H38A 0.9900 . ?
C38A H38B 0.9900 . ?
C39A H39A 0.9900 . ?
C39A H39B 0.9900 . ?
C39A C40A 1.517(14) . ?
C40A H40A 0.9900 . ?
C40A H40B 0.9900 . ?
O1 C25 1.415(6) . ?
O1 C32 1.430(5) . ?
O2 C26 1.440(6) . ?
O2 C27 1.417(6) . ?
O3 C28 1.438(7) . ?
O3 C29 1.414(7) . ?
O4 C30 1.436(6) . ?
O4 C31 1.413(6) . ?
O5 C33 1.416(4) . ?
O5 C40 1.420(4) . ?
O6 C34 1.425(3) . ?
O6 C35 1.422(4) . ?
O7 C36 1.423(3) . ?
O7 C37 1.415(4) . ?
O8 C38 1.422(3) . ?
O8 C39 1.409(4) . ?
C25 H25C 0.9900 . ?
C25 H25D 0.9900 . ?
C25 C26 1.492(6) . ?
C26 H26C 0.9900 . ?
C26 H26D 0.9900 . ?
C27 H27C 0.9900 . ?
C27 H27D 0.9900 . ?
C27 C28 1.491(7) . ?
C28 H28C 0.9900 . ?
C28 H28D 0.9900 . ?
C29 H29C 0.9900 . ?
C29 H29D 0.9900 . ?
C29 C30 1.497(7) . ?
C30 H30C 0.9900 . ?
C30 H30D 0.9900 . ?
C31 H31C 0.9900 . ?
C31 H31D 0.9900 . ?
C31 C32 1.496(6) . ?
C32 H32C 0.9900 . ?
C32 H32D 0.9900 . ?
C33 H33C 0.9900 . ?
C33 H33D 0.9900 . ?
C33 C34 1.514(5) . ?
C34 H34C 0.9900 . ?
C34 H34D 0.9900 . ?
C35 H35C 0.9900 . ?
C35 H35D 0.9900 . ?
C35 C36 1.506(4) . ?
C36 H36C 0.9900 . ?
C36 H36D 0.9900 . ?
C37 H37C 0.9900 . ?
C37 H37D 0.9900 . ?
C37 C38 1.516(4) . ?
C38 H38C 0.9900 . ?
C38 H38D 0.9900 . ?
C39 H39C 0.9900 . ?
C39 H39D 0.9900 . ?
C39 C40 1.520(5) . ?
C40 H40C 0.9900 . ?
C40 H40D 0.9900 . ?

loop_
_geom_torsion_atom_site_label_1
_geom_torsion_atom_site_label_2
_geom_torsion_atom_site_label_3
_geom_torsion_atom_site_label_4
_geom_torsion
_geom_torsion_site_symmetry_1
_geom_torsion_site_symmetry_2
_geom_torsion_site_symmetry_3
_geom_torsion_site_symmetry_4
_geom_torsion_publ_flag
Li1 O1A C25A C26A 34.8(18) . . . . ?
Li1 O1A C32A C31A 43.4(16) . . . . ?
Li1 O2A C26A C25A 53(2) . . . . ?
Li1 O2A C27A C28A 37(3) . . . . ?
Li1 O3A C28A C27A 44(3) . . . . ?
Li1 O3A C29A C30A 27(2) . . . . ?
Li1 O4A C30A C29A 51(2) . . . . ?
Li1 O4A C31A C32A 42(2) . . . . ?
Li1 O5A C33A C34A -35(2) . . . . ?
Li1 O5A C40A C39A -43(3) . . . . ?
Li1 O6A C34A C33A -41(2) . . . . ?
Li1 O6A C35A C36A -32.9(18) . . . . ?
Li1 O7A C36A C35A -43(2) . . . . ?
Li1 O7A C37A C38A -41.0(18) . . . . ?
Li1 O8A C38A C37A -41(2) . . . . ?
Li1 O8A C39A C40A -36(2) . . . . ?
Li1 O1 C25 C26 35.6(6) . . . . ?
Li1 O1 C32 C31 41.8(5) . . . . ?
Li1 O2 C26 C25 55.1(8) . . . . ?
Li1 O2 C27 C28 37.1(10) . . . . ?
Li1 O3 C28 C27 46.3(9) . . . . ?
Li1 O3 C29 C30 32.6(9) . . . . ?
Li1 O4 C30 C29 54.0(7) . . . . ?
Li1 O4 C31 C32 44.8(7) . . . . ?
Li1 O5 C33 C34 45.0(3) . . . . ?
Li1 O5 C40 C39 35.4(3) . . . . ?
Li1 O6 C34 C33 40.9(3) . . . . ?
Li1 O6 C35 C36 50.8(3) . . . . ?
Li1 O7 C36 C35 33.5(3) . . . . ?
Li1 O7 C37 C38 45.6(3) . . . . ?
Li1 O8 C38 C37 39.7(3) . . . . ?
Li1 O8 C39 C40 49.8(3) . . . . ?
O1A C25A C26A O2A -59(3) . . . . ?
O2A C27A C28A O3A -56(3) . . . . ?
O3A C29A C30A O4A -53(3) . . . . ?
O4A C31A C32A O1A -58(2) . . . . ?
O5A C33A C34A O6A 51(3) . . . . ?
O6A C35A C36A O7A 50(2) . . . . ?
O7A C37A C38A O8A 56(3) . . . . ?
O8A C39A C40A O5A 52(3) . . . . ?
C25A O1A C32A C31A -83(2) . . . . ?
C26A O2A C27A C28A 168(2) . . . . ?
C27A O2A C26A C25A -80(3) . . . . ?
C28A O3A C29A C30A 152(2) . . . . ?
C29A O3A C28A C27A -85(3) . . . . ?
C30A O4A C31A C32A 171.2(19) . . . . ?
C31A O4A C30A C29A -83(3) . . . . ?
C32A O1A C25A C26A 155.7(16) . . . . ?
C33A O5A C40A C39A 88(2) . . . . ?
C34A O6A C35A C36A -159.8(17) . . . . ?
C35A O6A C34A C33A 87(2) . . . . ?
C36A O7A C37A C38A -167.3(16) . . . . ?
C37A O7A C36A C35A 86(2) . . . . ?
C38A O8A C39A C40A -153.4(18) . . . . ?
C39A O8A C38A C37A 84(2) . . . . ?
C40A O5A C33A C34A -163.5(18) . . . . ?
O1 C25 C26 O2 -59.7(8) . . . . ?
O2 C27 C28 O3 -56.0(12) . . . . ?
O3 C29 C30 O4 -57.2(9) . . . . ?
O4 C31 C32 O1 -58.6(8) . . . . ?
O5 C33 C34 O6 -58.0(3) . . . . ?
O6 C35 C36 O7 -55.6(3) . . . . ?
O7 C37 C38 O8 -57.3(3) . . . . ?
O8 C39 C40 O5 -56.3(4) . . . . ?
C25 O1 C32 C31 -76.9(7) . . . . ?
C26 O2 C27 C28 176.3(8) . . . . ?
C27 O2 C26 C25 -85.1(10) . . . . ?
C28 O3 C29 C30 155.7(8) . . . . ?
C29 O3 C28 C27 -80.2(11) . . . . ?
C30 O4 C31 C32 177.1(6) . . . . ?
C31 O4 C30 C29 -82.7(9) . . . . ?
C32 O1 C25 C26 151.9(6) . . . . ?
C33 O5 C40 C39 159.7(3) . . . . ?
C34 O6 C35 C36 -82.4(3) . . . . ?
C35 O6 C34 C33 171.6(3) . . . . ?
C36 O7 C37 C38 -84.1(3) . . . . ?
C37 O7 C36 C35 161.1(2) . . . . ?
C38 O8 C39 C40 -82.5(3) . . . . ?
C39 O8 C38 C37 171.1(3) . . . . ?
C40 O5 C33 C34 -82.5(3) . . . . ?

loop_
_exptl_oxdiff_crystal_face_indexfrac_h
_exptl_oxdiff_crystal_face_indexfrac_k
_exptl_oxdiff_crystal_face_indexfrac_l
_exptl_oxdiff_crystal_face_x
_exptl_oxdiff_crystal_face_y
_exptl_oxdiff_crystal_face_z
-5.1270 6.5003 -9.2816 0.1204 0.9151 0.3848
3.5061 15.8083 -3.6873 0.1033 0.7940 -0.5990
-7.1029 -14.6529 -0.1193 -0.0108 -0.4635 0.8860
8.7983 -9.5647 -5.6103 -0.9928 0.0255 0.1172
-9.3886 -10.0824 -4.2065 0.0922 -0.0012 0.9957
7.7826 11.4712 5.0512 0.0720 -0.0030 -0.9974
12.9614 2.2173 -0.0718 -0.6851 0.0167 -0.7282
8.2393 -9.1935 6.2360 -0.4930 -0.8063 -0.3269
-2.4850 -17.1367 -0.1807 -0.3488 -0.5685 0.7451
1.0575 -0.8170 11.0452 0.3424 -0.8238 -0.4518
-6.8687 5.2306 8.9190 0.8870 -0.4222 -0.1873
-9.5650 7.3543 6.0522 0.9914 -0.1299 -0.0166
1.3556 -0.6604 -11.0531 -0.5232 0.7610 0.3836
1.9982 2.0000 -0.9997 -0.0969 0.1308 -0.1333
-1.9982 -2.0000 0.9997 0.0969 -0.1308 0.1333
-1.9982 1.9993 -0.9996 0.1328 0.1509 0.0677
2.5860 8.2539 -9.5631 -0.2843 0.9572 -0.0549
8.8466 -4.9003 -7.6538 -0.9425 0.3331 0.0270
